data_7046178
loop_
_publ_author_name
'Li, Cheng-An'
'Ji, Wei'
'Qu, Jian'
'Jing, Su'
'Gao, Fei'
'Zhu, Dun-Ru'

_publ_section_title
;
 A PEG/copper(i) halide cluster as an eco-friendly catalytic system for
 C-N bond formation.
;
_journal_issue 22
_journal_name_full 'Dalton transactions (Cambridge, England : 2003)'
_journal_page_first 7463
_journal_page_last 7470
_journal_paper_doi 10.1039/c8dt01310a
_journal_volume 47
_journal_year 2018
_chemical_formula_sum 'C28 H26 Br Cu Fe2 Te2'
_chemical_formula_weight 872.84
_space_group_crystal_system monoclinic
_space_group_IT_number 14
_space_group_name_Hall '-P 2yn'
_space_group_name_H-M_alt 'P 1 21/n 1'
_symmetry_space_group_name_Hall '-P 2yn'
_symmetry_space_group_name_H-M 'P 1 21/n 1'
_atom_sites_solution_hydrogens geom
_audit_creation_method SHELXL-2014/7
_audit_update_record
;
2018-02-11 deposited with the CCDC.
2018-04-30 downloaded from the CCDC.
;
_cell_angle_alpha 90
_cell_angle_beta 90.3880(10)
_cell_angle_gamma 90
_cell_formula_units_Z 4
_cell_length_a 12.3650(6)
_cell_length_b 10.8200(5)
_cell_length_c 20.1765(9)
_cell_measurement_reflns_used 9969
_cell_measurement_temperature 298(2)
_cell_measurement_theta_max 27.3158
_cell_measurement_theta_min 2.5014
_cell_volume 2699.3(2)
_computing_cell_refinement 'SAINT (Bruker, 2005)'
_computing_data_collection 'APEX2 (Bruker, 2005)'
_computing_data_reduction SAINT
_computing_molecular_graphics SHELXTL
_computing_publication_material SHELXTL
_computing_structure_refinement 'SHELXL-2014/7 (Sheldrick, 2014)'
_computing_structure_solution 'SHELXL-2014/7 (Sheldrick, 2014)'
_diffrn_ambient_temperature 298(2)
_diffrn_measured_fraction_theta_full 0.997
_diffrn_measured_fraction_theta_max 0.995
_diffrn_measurement_device_type 'Bruker Apex2 CCD'
_diffrn_measurement_method '\w scans'
_diffrn_radiation_source 'fine-focus sealed tube'
_diffrn_radiation_type MoK\a
_diffrn_radiation_wavelength 0.71073
_diffrn_reflns_av_R_equivalents 0.0350
_diffrn_reflns_av_unetI/netI 0.0367
_diffrn_reflns_Laue_measured_fraction_full 0.997
_diffrn_reflns_Laue_measured_fraction_max 0.995
_diffrn_reflns_limit_h_max 15
_diffrn_reflns_limit_h_min -14
_diffrn_reflns_limit_k_max 13
_diffrn_reflns_limit_k_min -13
_diffrn_reflns_limit_l_max 25
_diffrn_reflns_limit_l_min -26
_diffrn_reflns_number 20868
_diffrn_reflns_point_group_measured_fraction_full 0.997
_diffrn_reflns_point_group_measured_fraction_max 0.995
_diffrn_reflns_theta_full 25.242
_diffrn_reflns_theta_max 27.356
_diffrn_reflns_theta_min 2.136
_exptl_absorpt_coefficient_mu 5.456
_exptl_absorpt_correction_T_max 0.5373
_exptl_absorpt_correction_T_min 0.5155
_exptl_absorpt_correction_type multi-scan
_exptl_absorpt_process_details '(SADABS; Sheldrick, 2003)'
_exptl_crystal_colour yellow
_exptl_crystal_density_diffrn 2.148
_exptl_crystal_density_method 'not measured'
_exptl_crystal_description flake
_exptl_crystal_F_000 1656
_exptl_crystal_size_max 0.140
_exptl_crystal_size_mid 0.140
_exptl_crystal_size_min 0.060
_refine_diff_density_max 1.365
_refine_diff_density_min -0.591
_refine_diff_density_rms 0.146
_refine_ls_extinction_method none
_refine_ls_goodness_of_fit_ref 1.061
_refine_ls_hydrogen_treatment constr
_refine_ls_matrix_type full
_refine_ls_number_parameters 307
_refine_ls_number_reflns 6077
_refine_ls_number_restraints 21
_refine_ls_restrained_S_all 1.073
_refine_ls_R_factor_all 0.0547
_refine_ls_R_factor_gt 0.0387
_refine_ls_shift/su_max 0.001
_refine_ls_shift/su_mean 0.000
_refine_ls_structure_factor_coef Fsqd
_refine_ls_weighting_details 'w=1/[\s^2^(Fo^2^)+(0.0480P)^2^+4.1351P] where P=(Fo^2^+2Fc^2^)/3'
_refine_ls_weighting_scheme calc
_refine_ls_wR_factor_gt 0.0941
_refine_ls_wR_factor_ref 0.1035
_reflns_Friedel_coverage 0.000
_reflns_number_gt 4689
_reflns_number_total 6077
_reflns_threshold_expression 'I > 2\s(I)'
_cod_data_source_file c8dt01310a2.cif
_cod_data_source_block jwc23
_cod_depositor_comments 'Adding full bibliography for 7046173--7046179.cif.'
_cod_database_code 7046178
_shelx_shelxl_version_number 2014/7
_shelx_space_group_comment
;
The symmetry employed for this shelxl refinement is uniquely defined
by the following loop, which should always be used as a source of
symmetry information in preference to the above space-group names.
They are only intended as comments.
;
_shelx_estimated_absorpt_t_min 0.516
_shelx_estimated_absorpt_t_max 0.735

loop_
_space_group_symop_operation_xyz
'x, y, z'
'-x+1/2, y+1/2, -z+1/2'
'-x, -y, -z'
'x-1/2, -y-1/2, z-1/2'

loop_
_atom_site_label
_atom_site_type_symbol
_atom_site_fract_x
_atom_site_fract_y
_atom_site_fract_z
_atom_site_U_iso_or_equiv
_atom_site_adp_type
_atom_site_occupancy
_atom_site_site_symmetry_order
_atom_site_calc_flag
_atom_site_refinement_flags_posn
_atom_site_refinement_flags_adp
Te1 Te 0.85773(3) 0.23111(3) 0.09627(2) 0.03897(10) Uani 1 1 d . .
Br1 Br 1.13424(4) 0.05216(5) 0.05357(3) 0.04656(14) Uani 1 1 d . .
Cu1 Cu 0.95958(5) 0.12605(6) 0.00228(3) 0.04739(17) Uani 1 1 d . .
Fe1 Fe 0.56248(6) 0.21757(7) 0.07587(4) 0.04240(18) Uani 1 1 d . .
C1 C 0.7063(4) 0.1446(5) 0.1063(2) 0.0446(12) Uani 1 1 d . .
Te2 Te 1.03455(3) 0.23114(3) -0.10315(2) 0.04143(10) Uani 1 1 d . .
Fe2 Fe 0.81432(6) 0.40488(8) -0.16916(4) 0.0551(2) Uani 1 1 d . .
C2 C 0.6347(4) 0.1607(7) 0.1606(3) 0.0610(17) Uani 1 1 d . .
H2A H 0.6481 0.2109 0.2002 0.073 Uiso 1 1 calc R U
C3 C 0.5420(5) 0.0881(7) 0.1475(3) 0.073(2) Uani 1 1 d . .
H3A H 0.4788 0.0810 0.1763 0.087 Uiso 1 1 calc R U
C4 C 0.5537(5) 0.0300(6) 0.0853(4) 0.0628(16) Uani 1 1 d . .
H4A H 0.5004 -0.0239 0.0637 0.075 Uiso 1 1 calc R U
C5 C 0.6551(4) 0.0635(5) 0.0594(3) 0.0506(13) Uani 1 1 d . .
H5A H 0.6847 0.0373 0.0167 0.061 Uiso 1 1 calc R U
C6 C 0.5797(6) 0.3664(7) 0.0151(5) 0.086(2) Uani 1 1 d . .
H6A H 0.6464 0.3935 -0.0065 0.103 Uiso 1 1 calc R U
C7 C 0.5034(9) 0.2874(7) -0.0106(4) 0.085(2) Uani 1 1 d . .
H7A H 0.5072 0.2467 -0.0539 0.102 Uiso 1 1 calc R U
C8 C 0.4219(6) 0.2733(8) 0.0340(5) 0.087(3) Uani 1 1 d . .
H8A H 0.3567 0.2229 0.0280 0.104 Uiso 1 1 calc R U
C9 C 0.4456(7) 0.3455(8) 0.0872(4) 0.089(2) Uani 1 1 d . .
H9A H 0.4001 0.3539 0.1266 0.107 Uiso 1 1 calc R U
C10 C 0.5424(8) 0.4033(7) 0.0784(5) 0.095(3) Uani 1 1 d . .
H10A H 0.5775 0.4615 0.1089 0.114 Uiso 1 1 calc R U
C11 C 0.9576(4) 0.3993(5) -0.1205(2) 0.0420(11) Uani 1 1 d . .
C12 C 0.9674(5) 0.4709(6) -0.1793(3) 0.0546(14) Uani 1 1 d . .
H12A H 1.0163 0.4544 -0.2163 0.066 Uiso 1 1 calc R U
C13 C 0.8945(6) 0.5695(6) -0.1745(4) 0.078(2) Uani 1 1 d . .
H13A H 0.8827 0.6334 -0.2083 0.094 Uiso 1 1 calc R U
C14 C 0.8411(6) 0.5616(7) -0.1144(5) 0.085(2) Uani 1 1 d . .
H14A H 0.7853 0.6186 -0.0987 0.103 Uiso 1 1 calc R U
C15 C 0.8792(5) 0.4555(6) -0.0800(3) 0.0648(17) Uani 1 1 d . .
H15A H 0.8559 0.4272 -0.0362 0.078 Uiso 1 1 calc R U
C16 C 0.7539(10) 0.3504(15) -0.2571(5) 0.131(4) Uani 1 1 d . U
H16A H 0.7825 0.3756 -0.3002 0.157 Uiso 1 1 calc R U
C17 C 0.6763(8) 0.4070(10) -0.2259(6) 0.112(3) Uani 1 1 d . .
H17A H 0.6385 0.4813 -0.2415 0.134 Uiso 1 1 calc R U
C18 C 0.6580(6) 0.3496(10) -0.1702(5) 0.103(3) Uani 1 1 d . U
H18A H 0.6039 0.3751 -0.1377 0.124 Uiso 1 1 calc R U
C19 C 0.7263(10) 0.2494(9) -0.1626(6) 0.125(4) Uani 1 1 d . U
H19A H 0.7268 0.1883 -0.1267 0.150 Uiso 1 1 calc R U
C20 C 0.7905(9) 0.2499(12) -0.2209(9) 0.148(5) Uani 1 1 d . U
H20A H 0.8449 0.1889 -0.2341 0.178 Uiso 1 1 calc R U
C21 C 0.9359(4) 0.1342(5) 0.1783(2) 0.0444(12) Uani 1 1 d . .
H21A H 0.9416 0.0471 0.1674 0.067 Uiso 1 1 calc R U
H21B H 1.0086 0.1663 0.1842 0.067 Uiso 1 1 calc R U
C22 C 1.1911(4) 0.3105(6) -0.0797(3) 0.0542(14) Uani 1 1 d . .
H22A H 1.1812 0.3900 -0.0583 0.081 Uiso 1 1 calc R U
H22B H 1.2294 0.2568 -0.0490 0.081 Uiso 1 1 calc R U
C23 C 1.2567(4) 0.3269(5) -0.1411(2) 0.0372(10) Uani 1 1 d . .
C24 C 1.3182(4) 0.2306(5) -0.1659(3) 0.0461(12) Uani 1 1 d . .
H24A H 1.3201 0.1557 -0.1434 0.055 Uiso 1 1 calc R U
C25 C 0.8760(4) 0.2564(5) 0.2772(3) 0.0445(12) Uani 1 1 d . .
H25A H 0.9168 0.3227 0.2620 0.053 Uiso 1 1 calc R U
C26 C 0.8755(4) 0.1478(5) 0.2418(2) 0.0367(10) Uani 1 1 d . .
C27 C 0.8160(4) 0.0503(5) 0.2664(2) 0.0417(11) Uani 1 1 d . .
H27A H 0.8152 -0.0248 0.2441 0.050 Uiso 1 1 calc R U
C28 C 1.2577(4) 0.4363(5) -0.1760(3) 0.0445(12) Uani 1 1 d . .
H28A H 1.2179 0.5030 -0.1603 0.053 Uiso 1 1 calc R U

loop_
_atom_site_aniso_label
_atom_site_aniso_U_11
_atom_site_aniso_U_22
_atom_site_aniso_U_33
_atom_site_aniso_U_23
_atom_site_aniso_U_13
_atom_site_aniso_U_12
Te1 0.03801(18) 0.04111(18) 0.03783(17) -0.00075(13) 0.00412(13) 0.00929(13)
Br1 0.0388(3) 0.0497(3) 0.0512(3) -0.0052(2) 0.0014(2) 0.0067(2)
Cu1 0.0476(4) 0.0502(4) 0.0445(3) 0.0020(3) 0.0086(3) 0.0072(3)
Fe1 0.0323(4) 0.0529(4) 0.0419(4) 0.0018(3) -0.0030(3) 0.0138(3)
C1 0.032(2) 0.055(3) 0.047(3) 0.006(2) 0.005(2) 0.014(2)
Te2 0.04160(19) 0.04348(19) 0.03933(18) 0.00117(14) 0.00866(14) 0.00230(14)
Fe2 0.0391(4) 0.0661(5) 0.0600(5) -0.0028(4) -0.0093(4) -0.0036(4)
C2 0.045(3) 0.101(5) 0.037(3) 0.012(3) 0.000(2) 0.023(3)
C3 0.037(3) 0.112(6) 0.069(4) 0.038(4) 0.007(3) 0.001(3)
C4 0.045(3) 0.056(4) 0.088(5) 0.018(3) -0.002(3) 0.001(3)
C5 0.040(3) 0.048(3) 0.064(3) 0.000(3) 0.002(2) 0.010(2)
C6 0.074(5) 0.063(5) 0.122(7) 0.047(5) -0.001(5) 0.012(4)
C7 0.129(7) 0.062(4) 0.062(4) 0.010(3) -0.037(5) 0.009(5)
C8 0.054(4) 0.093(6) 0.113(7) 0.030(5) -0.039(5) 0.006(4)
C9 0.076(5) 0.097(6) 0.095(6) 0.003(5) 0.005(5) 0.051(5)
C10 0.098(6) 0.055(4) 0.130(7) -0.016(5) -0.063(6) 0.019(4)
C11 0.040(3) 0.045(3) 0.041(2) -0.004(2) -0.003(2) -0.002(2)
C12 0.046(3) 0.061(4) 0.056(3) 0.011(3) -0.013(3) -0.008(3)
C13 0.077(5) 0.051(4) 0.106(6) 0.019(4) -0.040(4) -0.003(3)
C14 0.061(4) 0.067(5) 0.128(7) -0.027(5) -0.030(5) 0.026(4)
C15 0.059(4) 0.078(4) 0.057(3) -0.016(3) -0.004(3) 0.017(3)
C16 0.095(7) 0.217(11) 0.081(6) -0.043(7) 0.004(5) -0.079(7)
C17 0.073(6) 0.134(9) 0.127(8) 0.031(7) -0.054(6) -0.037(6)
C18 0.053(5) 0.134(8) 0.122(7) 0.016(7) -0.006(5) -0.024(4)
C19 0.143(8) 0.081(6) 0.151(8) 0.048(6) -0.077(6) -0.058(5)
C20 0.075(6) 0.124(8) 0.246(11) -0.120(7) -0.038(7) 0.000(5)
C21 0.035(3) 0.059(3) 0.039(2) -0.002(2) -0.005(2) 0.015(2)
C22 0.042(3) 0.082(4) 0.038(3) 0.000(3) -0.003(2) 0.000(3)
C23 0.031(2) 0.049(3) 0.032(2) -0.003(2) -0.0049(17) 0.001(2)
C24 0.043(3) 0.049(3) 0.047(3) 0.019(2) 0.003(2) 0.012(2)
C25 0.044(3) 0.044(3) 0.046(3) -0.003(2) 0.005(2) -0.015(2)
C26 0.031(2) 0.044(3) 0.035(2) -0.005(2) -0.0067(18) 0.007(2)
C27 0.047(3) 0.034(2) 0.045(3) -0.005(2) -0.005(2) 0.007(2)
C28 0.042(3) 0.041(3) 0.050(3) -0.013(2) -0.004(2) 0.005(2)

loop_
_atom_type_symbol
_atom_type_description
_atom_type_scat_dispersion_real
_atom_type_scat_dispersion_imag
_atom_type_scat_source
C C 0.0033 0.0016 'International Tables Vol C Tables 4.2.6.8 and 6.1.1.4'
H H 0.0000 0.0000 'International Tables Vol C Tables 4.2.6.8 and 6.1.1.4'
Fe Fe 0.3463 0.8444 'International Tables Vol C Tables 4.2.6.8 and 6.1.1.4'
Cu Cu 0.3201 1.2651 'International Tables Vol C Tables 4.2.6.8 and 6.1.1.4'
Br Br -0.2901 2.4595 'International Tables Vol C Tables 4.2.6.8 and 6.1.1.4'
Te Te -0.5308 1.6751 'International Tables Vol C Tables 4.2.6.8 and 6.1.1.4'

loop_
_geom_angle_atom_site_label_1
_geom_angle_atom_site_label_2
_geom_angle_atom_site_label_3
_geom_angle
_geom_angle_site_symmetry_1
_geom_angle_site_symmetry_3
C1 Te1 C21 96.0(2) . .
C1 Te1 Cu1 108.50(14) . .
C21 Te1 Cu1 97.54(13) . .
Cu1 Br1 Cu1 70.57(3) 3_755 .
Br1 Cu1 Br1 109.43(3) 3_755 .
Br1 Cu1 Te1 116.52(3) 3_755 .
Br1 Cu1 Te1 105.20(3) . .
Br1 Cu1 Te2 97.77(3) 3_755 .
Br1 Cu1 Te2 99.57(3) . .
Te1 Cu1 Te2 126.61(3) . .
Br1 Cu1 Cu1 54.80(3) 3_755 3_755
Br1 Cu1 Cu1 54.63(2) . 3_755
Te1 Cu1 Cu1 127.83(4) . 3_755
Te2 Cu1 Cu1 105.13(3) . 3_755
C9 Fe1 C2 115.2(3) . .
C9 Fe1 C8 39.4(3) . .
C2 Fe1 C8 145.0(3) . .
C9 Fe1 C10 39.4(3) . .
C2 Fe1 C10 109.5(3) . .
C8 Fe1 C10 67.0(3) . .
C9 Fe1 C3 107.5(3) . .
C2 Fe1 C3 40.9(3) . .
C8 Fe1 C3 113.1(3) . .
C10 Fe1 C3 130.6(4) . .
C9 Fe1 C7 65.7(4) . .
C2 Fe1 C7 173.9(4) . .
C8 Fe1 C7 39.3(4) . .
C10 Fe1 C7 67.0(3) . .
C3 Fe1 C7 145.2(3) . .
C9 Fe1 C6 66.7(3) . .
C2 Fe1 C6 134.7(3) . .
C8 Fe1 C6 66.8(3) . .
C10 Fe1 C6 40.9(3) . .
C3 Fe1 C6 171.4(4) . .
C7 Fe1 C6 39.4(3) . .
C9 Fe1 C1 149.0(3) . .
C2 Fe1 C1 41.1(2) . .
C8 Fe1 C1 171.5(3) . .
C10 Fe1 C1 118.9(3) . .
C3 Fe1 C1 68.4(2) . .
C7 Fe1 C1 135.3(3) . .
C6 Fe1 C1 113.1(3) . .
C9 Fe1 C4 129.3(3) . .
C2 Fe1 C4 69.0(3) . .
C8 Fe1 C4 106.8(3) . .
C10 Fe1 C4 167.8(4) . .
C3 Fe1 C4 40.6(3) . .
C7 Fe1 C4 115.5(3) . .
C6 Fe1 C4 148.0(4) . .
C1 Fe1 C4 68.5(2) . .
C9 Fe1 C5 168.0(3) . .
C2 Fe1 C5 69.2(2) . .
C8 Fe1 C5 130.9(3) . .
C10 Fe1 C5 151.6(3) . .
C3 Fe1 C5 68.1(3) . .
C7 Fe1 C5 111.1(3) . .
C6 Fe1 C5 119.0(3) . .
C1 Fe1 C5 41.1(2) . .
C4 Fe1 C5 40.3(2) . .
C2 C1 C5 107.9(5) . .
C2 C1 Fe1 68.8(3) . .
C5 C1 Fe1 70.0(3) . .
C2 C1 Te1 125.3(4) . .
C5 C1 Te1 126.7(4) . .
Fe1 C1 Te1 125.1(3) . .
C11 Te2 C22 95.5(2) . .
C11 Te2 Cu1 110.85(14) . .
C22 Te2 Cu1 108.59(14) . .
C20 Fe2 C16 40.4(5) . .
C20 Fe2 C19 41.7(5) . .
C16 Fe2 C19 67.3(5) . .
C20 Fe2 C11 110.8(4) . .
C16 Fe2 C11 137.8(4) . .
C19 Fe2 C11 114.6(3) . .
C20 Fe2 C18 67.0(5) . .
C16 Fe2 C18 63.5(4) . .
C19 Fe2 C18 40.1(4) . .
C11 Fe2 C18 146.2(3) . .
C20 Fe2 C12 112.1(4) . .
C16 Fe2 C12 110.8(3) . .
C19 Fe2 C12 143.7(4) . .
C11 Fe2 C12 41.1(2) . .
C18 Fe2 C12 172.7(3) . .
C20 Fe2 C15 138.0(5) . .
C16 Fe2 C15 178.1(5) . .
C19 Fe2 C15 112.1(4) . .
C11 Fe2 C15 40.6(2) . .
C18 Fe2 C15 117.3(4) . .
C12 Fe2 C15 68.5(3) . .
C20 Fe2 C13 140.8(6) . .
C16 Fe2 C13 112.8(5) . .
C19 Fe2 C13 176.1(5) . .
C11 Fe2 C13 68.1(2) . .
C18 Fe2 C13 136.2(4) . .
C12 Fe2 C13 40.2(3) . .
C15 Fe2 C13 67.9(3) . .
C20 Fe2 C17 66.3(5) . .
C16 Fe2 C17 37.5(4) . .
C19 Fe2 C17 66.2(4) . .
C11 Fe2 C17 175.0(4) . .
C18 Fe2 C17 37.4(3) . .
C12 Fe2 C17 135.4(4) . .
C15 Fe2 C17 144.2(4) . .
C13 Fe2 C17 111.3(3) . .
C20 Fe2 C14 178.6(5) . .
C16 Fe2 C14 141.0(6) . .
C19 Fe2 C14 138.0(5) . .
C11 Fe2 C14 67.9(2) . .
C18 Fe2 C14 113.7(4) . .
C12 Fe2 C14 67.5(3) . .
C15 Fe2 C14 40.6(3) . .
C13 Fe2 C14 39.6(3) . .
C17 Fe2 C14 115.0(4) . .
C3 C2 C1 107.2(6) . .
C3 C2 Fe1 69.9(3) . .
C1 C2 Fe1 70.1(3) . .
C3 C2 H2A 126.4 . .
C1 C2 H2A 126.4 . .
Fe1 C2 H2A 126.4 . .
C4 C3 C2 109.0(5) . .
C4 C3 Fe1 70.2(4) . .
C2 C3 Fe1 69.2(3) . .
C4 C3 H3A 125.5 . .
C2 C3 H3A 125.5 . .
Fe1 C3 H3A 125.5 . .
C5 C4 C3 108.2(6) . .
C5 C4 Fe1 70.2(3) . .
C3 C4 Fe1 69.3(4) . .
C5 C4 H4A 125.9 . .
C3 C4 H4A 125.9 . .
Fe1 C4 H4A 125.9 . .
C4 C5 C1 107.6(5) . .
C4 C5 Fe1 69.5(3) . .
C1 C5 Fe1 68.9(3) . .
C4 C5 H5A 126.2 . .
C1 C5 H5A 126.2 . .
Fe1 C5 H5A 126.2 . .
C7 C6 C10 106.7(8) . .
C7 C6 Fe1 70.2(4) . .
C10 C6 Fe1 69.1(4) . .
C7 C6 H6A 126.6 . .
C10 C6 H6A 126.6 . .
Fe1 C6 H6A 126.6 . .
C8 C7 C6 109.2(8) . .
C8 C7 Fe1 69.8(4) . .
C6 C7 Fe1 70.4(4) . .
C8 C7 H7A 125.4 . .
C6 C7 H7A 125.4 . .
Fe1 C7 H7A 125.4 . .
C9 C8 C7 107.5(8) . .
C9 C8 Fe1 70.1(4) . .
C7 C8 Fe1 70.8(4) . .
C9 C8 H8A 126.2 . .
C7 C8 H8A 126.2 . .
Fe1 C8 H8A 126.2 . .
C8 C9 C10 110.2(8) . .
C8 C9 Fe1 70.5(4) . .
C10 C9 Fe1 70.7(4) . .
C8 C9 H9A 124.9 . .
C10 C9 H9A 124.9 . .
Fe1 C9 H9A 124.9 . .
C9 C10 C6 106.3(7) . .
C9 C10 Fe1 69.9(5) . .
C6 C10 Fe1 69.9(4) . .
C9 C10 H10A 126.8 . .
C6 C10 H10A 126.8 . .
Fe1 C10 H10A 126.8 . .
C15 C11 C12 108.1(5) . .
C15 C11 Fe2 70.4(3) . .
C12 C11 Fe2 70.0(3) . .
C15 C11 Te2 126.5(4) . .
C12 C11 Te2 125.0(4) . .
Fe2 C11 Te2 120.4(2) . .
C13 C12 C11 107.4(6) . .
C13 C12 Fe2 70.2(4) . .
C11 C12 Fe2 68.9(3) . .
C13 C12 H12A 126.3 . .
C11 C12 H12A 126.3 . .
Fe2 C12 H12A 126.3 . .
C14 C13 C12 108.9(6) . .
C14 C13 Fe2 70.5(4) . .
C12 C13 Fe2 69.6(4) . .
C14 C13 H13A 125.6 . .
C12 C13 H13A 125.6 . .
Fe2 C13 H13A 125.6 . .
C13 C14 C15 108.6(6) . .
C13 C14 Fe2 69.9(4) . .
C15 C14 Fe2 69.3(4) . .
C13 C14 H14A 125.7 . .
C15 C14 H14A 125.7 . .
Fe2 C14 H14A 125.7 . .
C11 C15 C14 107.0(6) . .
C11 C15 Fe2 69.0(3) . .
C14 C15 Fe2 70.1(4) . .
C11 C15 H15A 126.5 . .
C14 C15 H15A 126.5 . .
Fe2 C15 H15A 126.5 . .
C17 C16 C20 110.8(11) . .
C17 C16 Fe2 73.0(5) . .
C20 C16 Fe2 69.3(6) . .
C17 C16 H16A 124.6 . .
C20 C16 H16A 124.6 . .
Fe2 C16 H16A 124.6 . .
C16 C17 C18 108.9(11) . .
C16 C17 Fe2 69.6(5) . .
C18 C17 Fe2 70.2(5) . .
C16 C17 H17A 125.6 . .
C18 C17 H17A 125.6 . .
Fe2 C17 H17A 125.6 . .
C17 C18 C19 111.1(11) . .
C17 C18 Fe2 72.4(5) . .
C19 C18 Fe2 69.4(5) . .
C17 C18 H18A 124.4 . .
C19 C18 H18A 124.4 . .
Fe2 C18 H18A 124.4 . .
C18 C19 C20 104.3(9) . .
C18 C19 Fe2 70.5(5) . .
C20 C19 Fe2 68.7(5) . .
C18 C19 H19A 127.8 . .
C20 C19 H19A 127.8 . .
Fe2 C19 H19A 127.8 . .
C16 C20 C19 104.9(9) . .
C16 C20 Fe2 70.3(6) . .
C19 C20 Fe2 69.6(5) . .
C16 C20 H20A 127.5 . .
C19 C20 H20A 127.5 . .
Fe2 C20 H20A 127.5 . .
C26 C21 Te1 112.4(3) . .
C26 C21 H21A 109.1 . .
Te1 C21 H21A 109.1 . .
C26 C21 H21B 109.1 . .
Te1 C21 H21B 109.1 . .
H21A C21 H21B 107.8 . .
C23 C22 Te2 110.8(3) . .
C23 C22 H22A 109.5 . .
Te2 C22 H22A 109.5 . .
C23 C22 H22B 109.5 . .
Te2 C22 H22B 109.5 . .
H22A C22 H22B 108.1 . .
C28 C23 C24 117.0(4) . .
C28 C23 C22 122.1(5) . .
C24 C23 C22 120.9(5) . .
C25 C24 C23 121.3(5) 4_665 .
C25 C24 H24A 119.4 4_665 .
C23 C24 H24A 119.4 . .
C24 C25 C26 121.6(5) 4_566 .
C24 C25 H25A 119.2 4_566 .
C26 C25 H25A 119.2 . .
C25 C26 C27 117.8(4) . .
C25 C26 C21 121.9(5) . .
C27 C26 C21 120.3(4) . .
C28 C27 C26 120.4(5) 4_566 .
C28 C27 H27A 119.8 4_566 .
C26 C27 H27A 119.8 . .
C23 C28 C27 121.8(5) . 4_665
C23 C28 H28A 119.1 . .
C27 C28 H28A 119.1 4_665 .

loop_
_geom_bond_atom_site_label_1
_geom_bond_atom_site_label_2
_geom_bond_distance
_geom_bond_site_symmetry_2
Te1 C1 2.104(5) .
Te1 C21 2.180(5) .
Te1 Cu1 2.5509(7) .
Br1 Cu1 2.5133(9) 3_755
Br1 Cu1 2.5187(8) .
Cu1 Br1 2.5133(9) 3_755
Cu1 Te2 2.5892(7) .
Cu1 Cu1 2.9069(14) 3_755
Fe1 C9 2.015(7) .
Fe1 C2 2.019(5) .
Fe1 C8 2.020(6) .
Fe1 C10 2.026(7) .
Fe1 C3 2.029(6) .
Fe1 C7 2.033(6) .
Fe1 C6 2.036(7) .
Fe1 C1 2.037(5) .
Fe1 C4 2.041(6) .
Fe1 C5 2.051(5) .
C1 C2 1.424(7) .
C1 C5 1.435(8) .
Te2 C11 2.082(5) .
Te2 C22 2.167(5) .
Fe2 C20 1.997(9) .
Fe2 C16 2.009(9) .
Fe2 C19 2.009(8) .
Fe2 C11 2.021(5) .
Fe2 C18 2.024(7) .
Fe2 C12 2.035(6) .
Fe2 C15 2.039(6) .
Fe2 C13 2.042(7) .
Fe2 C17 2.049(7) .
Fe2 C14 2.050(7) .
C2 C3 1.414(9) .
C2 H2A 0.9800 .
C3 C4 1.412(10) .
C3 H3A 0.9800 .
C4 C5 1.408(8) .
C4 H4A 0.9800 .
C5 H5A 0.9800 .
C6 C7 1.373(11) .
C6 C10 1.419(12) .
C6 H6A 0.9800 .
C7 C8 1.364(12) .
C7 H7A 0.9800 .
C8 C9 1.359(12) .
C8 H8A 0.9800 .
C9 C10 1.363(12) .
C9 H9A 0.9800 .
C10 H10A 0.9800 .
C11 C15 1.410(8) .
C11 C12 1.424(7) .
C12 C13 1.401(9) .
C12 H12A 0.9800 .
C13 C14 1.388(11) .
C13 H13A 0.9800 .
C14 C15 1.420(10) .
C14 H14A 0.9800 .
C15 H15A 0.9800 .
C16 C17 1.304(15) .
C16 C20 1.384(18) .
C16 H16A 0.9800 .
C17 C18 1.305(12) .
C17 H17A 0.9800 .
C18 C19 1.382(14) .
C18 H18A 0.9800 .
C19 C20 1.425(17) .
C19 H19A 0.9800 .
C20 H20A 0.9800 .
C21 C26 1.496(6) .
C21 H21A 0.9700 .
C21 H21B 0.9700 .
C22 C23 1.495(7) .
C22 H22A 0.9700 .
C22 H22B 0.9700 .
C23 C28 1.378(7) .
C23 C24 1.386(7) .
C24 C25 1.362(7) 4_665
C24 H24A 0.9300 .
C25 C24 1.362(7) 4_566
C25 C26 1.376(7) .
C25 H25A 0.9300 .
C26 C27 1.380(7) .
C27 C28 1.379(7) 4_566
C27 H27A 0.9300 .
C28 C27 1.379(7) 4_665
C28 H28A 0.9300 .
